data_1528981
loop_
_publ_author_name
'West, D.V.'
'Ke, X.'
'McQueen, T.M.'
'Zandbergen, H.W.'
'Posen, I.D.'
'Huang, Q.'
'Cava, R.J.'
'Williams, A.J.'
'Schiffer, P.'

_publ_section_title
;
 The A(2+) Mn5 (S O4)6 family of triangular lattice, ferrimagnetic
 sulfates
;
_journal_name_full 'Journal of Solid State Chemistry'
_journal_page_first 1343
_journal_page_last 1350
_journal_volume 182
_journal_year 2009
_chemical_formula_sum 'Mn5 O24 Pb S6'
_chemical_name_systematic 'Pb Mn5 (S O4)6'
_space_group_IT_number 147
_symmetry_space_group_name_Hall '-P 3'
_symmetry_space_group_name_H-M 'P -3'
_cell_angle_alpha 90
_cell_angle_beta 90
_cell_angle_gamma 120
_cell_formula_units_Z 3
_cell_length_a 14.4847
_cell_length_b 14.4847
_cell_length_c 7.5248
_cell_volume 1367.240
_citation_journal_id_ASTM JSSCBI
_cod_data_source_file West_JSSCBI_2009_1764.cif
_cod_data_source_block Mn5O24Pb1S6
_cod_original_cell_volume 1367.24
_cod_original_formula_sum 'Mn5 O24 Pb1 S6'
_cod_database_code 1528981

loop_
_symmetry_equiv_pos_as_xyz
x,y,z
-y,x-y,z
-x+y,-x,z
-x,-y,-z
y,-x+y,-z
x-y,x,-z

loop_
_atom_site_label
_atom_site_type_symbol
_atom_site_fract_x
_atom_site_fract_y
_atom_site_fract_z
_atom_site_occupancy
_atom_site_U_iso_or_equiv
O9 O-2 0.157 0.447 0.086 1 0.0
S3 S+6 0.208 0.442 0.252 1 0.0
S1 S+6 0.226 0.097 0.242 1 0.0
O10 O-2 0.136 0.414 0.405 1 0.0
O3 O-2 0.308 0.211 0.239 1 0.0
O5 O-2 0.46 0.087 0.397 1 0.0
O4 O-2 0.121 0.086 0.204 1 0.0
Mn2 Mn+2 0.3333 0.6667 0.504 1 0.0
Pb1 Pb+2 0.3333 0.6667 1.002 1 0.0
S2 S+6 0.539 0.107 0.257 1 0.0
O1 O-2 0.251 0.036 0.117 1 0.0
Mn1 Mn+2 0 0 0 1 0.0
O6 O-2 0.496 0.111 0.081 1 0.0
Pb1 Pb+2 0 0 0.5 1 0.0
O11 O-2 0.242 0.362 0.236 1 0.0
Mn3 Mn+2 0.346 0.998 0.965 1 0.0
O7 O-2 0.571 0.025 0.258 1 0.0
Mn4 Mn+2 0.322 0.003 0.546 1 0.0
O2 O-2 0.222 0.057 0.423 1 0.0
O12 O-2 0.301 0.547 0.288 1 0.0
O8 O-2 0.632 0.214 0.294 1 0.0
